data_7103299
loop_
_publ_author_name
'Fukaminato, Tuyoshi'
'Tanaka, Masaaki'
'Kuroki, Lumi'
'Irie, Masahiro'

_publ_section_title
;
 Invisible photochromism of diarylethene derivatives.
;
_journal_issue 33
_journal_name_full 'Chemical communications (Cambridge, England)'
_journal_page_first 3924
_journal_page_last 3926
_journal_paper_doi 10.1039/b804137g
_journal_year 2008
_chemical_formula_sum 'C17 H14 F6 O4 S2'
_chemical_formula_weight 460.41
_chemical_name_systematic
;
?
;
_space_group_IT_number 14
_symmetry_cell_setting monoclinic
_symmetry_space_group_name_Hall '-P 2ybc'
_symmetry_space_group_name_H-M 'P 1 21/c 1'
_atom_sites_solution_hydrogens geom
_atom_sites_solution_primary direct
_atom_sites_solution_secondary difmap
_audit_creation_method SHELXL-97
_cell_angle_alpha 90.00
_cell_angle_beta 97.291(2)
_cell_angle_gamma 90.00
_cell_formula_units_Z 4
_cell_length_a 8.6990(14)
_cell_length_b 15.316(2)
_cell_length_c 14.199(2)
_cell_measurement_reflns_used 1825
_cell_measurement_temperature 123
_cell_measurement_theta_max 22.26
_cell_measurement_theta_min 2.71
_cell_volume 1876.5(5)
_computing_cell_refinement 'Bruker SMART'
_computing_data_collection 'Bruker SMART'
_computing_data_reduction 'Bruker SAINT'
_computing_molecular_graphics 'Bruker SHELXTL'
_computing_publication_material 'Bruker SHELXTL'
_computing_structure_refinement 'SHELXL-97 (Sheldrick, 1997)'
_computing_structure_solution 'SHELXS-97 (Sheldrick, 1990)'
_diffrn_ambient_temperature 123
_diffrn_detector_area_resol_mean 8.333
_diffrn_measured_fraction_theta_full 0.973
_diffrn_measured_fraction_theta_max 0.973
_diffrn_measurement_device_type 'CCD area detector'
_diffrn_measurement_method 'phi and omega scans'
_diffrn_radiation_monochromator graphite
_diffrn_radiation_source 'fine-focus sealed tube'
_diffrn_radiation_type MoK\a
_diffrn_radiation_wavelength 0.71073
_diffrn_reflns_av_R_equivalents 0.0363
_diffrn_reflns_av_sigmaI/netI 0.0505
_diffrn_reflns_limit_h_max 10
_diffrn_reflns_limit_h_min -8
_diffrn_reflns_limit_k_max 19
_diffrn_reflns_limit_k_min -13
_diffrn_reflns_limit_l_max 18
_diffrn_reflns_limit_l_min -17
_diffrn_reflns_number 10170
_diffrn_reflns_theta_full 27.06
_diffrn_reflns_theta_max 27.06
_diffrn_reflns_theta_min 1.96
_exptl_absorpt_coefficient_mu 0.364
_exptl_absorpt_correction_T_max 0.9308
_exptl_absorpt_correction_T_min 0.8987
_exptl_absorpt_correction_type empirical
_exptl_absorpt_process_details
;
SADABS Sheldrick 1996
;
_exptl_crystal_colour colourless
_exptl_crystal_density_diffrn 1.630
_exptl_crystal_density_method 'not measured'
_exptl_crystal_description block
_exptl_crystal_F_000 936
_exptl_crystal_size_max 0.30
_exptl_crystal_size_mid 0.30
_exptl_crystal_size_min 0.20
_refine_diff_density_max 0.767
_refine_diff_density_min -0.381
_refine_diff_density_rms 0.067
_refine_ls_extinction_method none
_refine_ls_goodness_of_fit_ref 1.180
_refine_ls_hydrogen_treatment constr
_refine_ls_matrix_type full
_refine_ls_number_parameters 265
_refine_ls_number_reflns 4011
_refine_ls_number_restraints 0
_refine_ls_restrained_S_all 1.180
_refine_ls_R_factor_all 0.1100
_refine_ls_R_factor_gt 0.0647
_refine_ls_shift/su_max 0.000
_refine_ls_shift/su_mean 0.000
_refine_ls_structure_factor_coef Fsqd
_refine_ls_weighting_details 'calc w=1/[\s^2^(Fo^2^)+(0.1000P)^2^+0.0000P] where P=(Fo^2^+2Fc^2^)/3'
_refine_ls_weighting_scheme calc
_refine_ls_wR_factor_gt 0.1798
_refine_ls_wR_factor_ref 0.2072
_reflns_number_gt 2395
_reflns_number_total 4011
_reflns_threshold_expression >2sigma(I)
_cod_data_source_file b804137g.txt
_cod_data_source_block 2b
_cod_depositor_comments
;
The following automatic conversions were performed:
'_symmetry_cell_setting' value 'Monoclinic' changed to 'monoclinic'
according to '/home/saulius/struct/CIF-dictionaries/cif_core.dic'
dictionary named 'cif_core.dic' version 2.4.1 from 2010-06-29.

Automatic conversion script
Id: cif_fix_enum 1527 2010-12-29 10:47:43Z saulius 
;
_cod_original_sg_symbol_H-M P2(1)/c
_cod_database_code 7103299

loop_
_symmetry_equiv_pos_as_xyz
'x, y, z'
'-x, y+1/2, -z+1/2'
'-x, -y, -z'
'x, -y-1/2, z-1/2'

loop_
_atom_site_label
_atom_site_type_symbol
_atom_site_fract_x
_atom_site_fract_y
_atom_site_fract_z
_atom_site_U_iso_or_equiv
_atom_site_adp_type
_atom_site_occupancy
_atom_site_symmetry_multiplicity
_atom_site_calc_flag
_atom_site_refinement_flags
_atom_site_disorder_assembly
_atom_site_disorder_group
C1 C 0.0509(5) 0.3408(2) 0.6949(3) 0.0554(11) Uani 1 1 d . . .
C3 C -0.1175(5) 0.2201(3) 0.7152(3) 0.0597(12) Uani 1 1 d . . .
H3 H -0.1438 0.1600 0.7170 0.072 Uiso 1 1 calc R A 1
C4 C -0.1830(5) 0.2773(3) 0.7656(3) 0.0534(10) Uani 1 1 d . C .
C5 C 0.1724(4) 0.3806(2) 0.6709(3) 0.0430(9) Uani 1 1 d . C .
C6 C 0.2244(5) 0.4734(3) 0.6835(3) 0.0594(11) Uani 1 1 d . . .
C7 C 0.3888(6) 0.4740(3) 0.6563(5) 0.0774(15) Uani 1 1 d . C .
C8 C 0.3958(5) 0.3955(3) 0.5888(3) 0.0606(11) Uani 1 1 d . . .
C9 C 0.2821(4) 0.3318(2) 0.6210(3) 0.0465(9) Uani 1 1 d . C .
C10 C 0.2719(5) 0.2460(3) 0.6154(3) 0.0565(11) Uani 1 1 d . . .
C12 C 0.1383(4) 0.1092(2) 0.6118(3) 0.0494(10) Uani 1 1 d . . .
H12 H 0.0502 0.0728 0.6131 0.059 Uiso 1 1 calc R B 1
C13 C 0.2504(4) 0.0867(2) 0.5631(3) 0.0455(9) Uani 1 1 d . C .
C16 C -0.3208(5) 0.2689(3) 0.8173(3) 0.0574(11) Uani 1 1 d . . .
H16A H -0.3534 0.2076 0.8172 0.086 Uiso 1 1 calc R C .
H16B H -0.4055 0.3047 0.7859 0.086 Uiso 1 1 calc R . .
H16C H -0.2940 0.2888 0.8830 0.086 Uiso 1 1 calc R . .
C17 C 0.2809(5) 0.0022(3) 0.5174(3) 0.0644(12) Uani 1 1 d . . .
H17A H 0.3782 -0.0227 0.5484 0.097 Uiso 1 1 calc R C .
H17B H 0.2889 0.0119 0.4500 0.097 Uiso 1 1 calc R . .
H17C H 0.1956 -0.0384 0.5237 0.097 Uiso 1 1 calc R . .
F1 F 0.2110(3) 0.50850(18) 0.7676(2) 0.0917(10) Uani 1 1 d . C .
F2 F 0.1359(4) 0.52728(19) 0.6232(3) 0.1051(11) Uani 1 1 d . C .
F3 F 0.4814(4) 0.4539(2) 0.7410(3) 0.1089(11) Uani 1 1 d . . .
F4 F 0.4382(4) 0.54705(19) 0.6294(3) 0.1166(13) Uani 1 1 d . . .
F5 F 0.5396(3) 0.36527(17) 0.5921(2) 0.0837(9) Uani 1 1 d . C .
F6 F 0.3489(4) 0.4242(2) 0.5009(2) 0.1006(10) Uani 1 1 d . C .
O1 O -0.0130(4) 0.3969(2) 0.8619(2) 0.0720(9) Uani 1 1 d . . .
O2 O -0.1805(4) 0.44610(19) 0.7202(2) 0.0751(9) Uani 1 1 d . . .
O3 O 0.5269(4) 0.1524(2) 0.6176(3) 0.0808(10) Uani 1 1 d . . .
O4 O 0.3953(4) 0.1971(2) 0.4624(2) 0.0875(11) Uani 1 1 d . . .
S1 S -0.08733(12) 0.37904(7) 0.76755(8) 0.0569(4) Uani 1 1 d . C .
S2 S 0.38503(13) 0.17175(7) 0.55795(8) 0.0587(4) Uani 1 1 d . C .
C2A C 0.0020(6) 0.2521(3) 0.6533(4) 0.0397(15) Uiso 0.754(10) 1 d P C 1
C11A C 0.1533(6) 0.1962(3) 0.6667(4) 0.0397(15) Uiso 0.754(10) 1 d P C 1
C14 C -0.0671(9) 0.2569(5) 0.5481(5) 0.056(2) Uiso 0.754(10) 1 d P C 1
H14A H 0.0140 0.2736 0.5096 0.085 Uiso 0.754(10) 1 calc PR C 1
H14B H -0.1504 0.3004 0.5403 0.085 Uiso 0.754(10) 1 calc PR C 1
H14C H -0.1090 0.1996 0.5273 0.085 Uiso 0.754(10) 1 calc PR C 1
C15 C 0.2101(9) 0.1806(5) 0.7732(6) 0.049(2) Uiso 0.754(10) 1 d P C 1
H15A H 0.2118 0.2363 0.8074 0.073 Uiso 0.754(10) 1 calc PR C 1
H15B H 0.3148 0.1558 0.7800 0.073 Uiso 0.754(10) 1 calc PR C 1
H15C H 0.1397 0.1400 0.7996 0.073 Uiso 0.754(10) 1 calc PR C 1
C2B C 0.0644(17) 0.2334(9) 0.7090(11) 0.039(5) Uiso 0.246(10) 1 d P C 2
C11B C 0.0971(18) 0.2059(9) 0.6110(12) 0.041(4) Uiso 0.246(10) 1 d P C 2
C14B C 0.190(3) 0.1899(16) 0.7898(19) 0.055(7) Uiso 0.246(10) 1 d P C 2
H14D H 0.1663 0.2077 0.8527 0.082 Uiso 0.246(10) 1 calc PR C 2
H14E H 0.2940 0.2096 0.7810 0.082 Uiso 0.246(10) 1 calc PR C 2
H14F H 0.1842 0.1261 0.7845 0.082 Uiso 0.246(10) 1 calc PR C 2
C15B C -0.039(3) 0.2376(15) 0.5377(17) 0.054(6) Uiso 0.246(10) 1 d P C 2
H15D H -0.0234 0.2991 0.5224 0.081 Uiso 0.246(10) 1 calc PR C 2
H15E H -0.1368 0.2314 0.5647 0.081 Uiso 0.246(10) 1 calc PR C 2
H15F H -0.0433 0.2024 0.4798 0.081 Uiso 0.246(10) 1 calc PR C 2

loop_
_atom_site_aniso_label
_atom_site_aniso_U_11
_atom_site_aniso_U_22
_atom_site_aniso_U_33
_atom_site_aniso_U_23
_atom_site_aniso_U_13
_atom_site_aniso_U_12
C1 0.057(2) 0.038(2) 0.077(3) -0.0151(19) 0.034(2) -0.0060(17)
C3 0.058(3) 0.038(2) 0.090(3) -0.012(2) 0.034(2) -0.0162(18)
C4 0.050(2) 0.048(2) 0.066(3) -0.0049(19) 0.021(2) -0.0072(18)
C5 0.051(2) 0.0318(19) 0.049(2) -0.0024(15) 0.0167(18) -0.0043(15)
C6 0.073(3) 0.038(2) 0.073(3) -0.001(2) 0.034(2) -0.010(2)
C7 0.072(3) 0.042(3) 0.126(5) -0.008(3) 0.044(3) -0.019(2)
C8 0.059(3) 0.053(3) 0.077(3) 0.003(2) 0.033(2) -0.009(2)
C9 0.048(2) 0.042(2) 0.053(2) 0.0003(17) 0.0188(18) -0.0055(16)
C10 0.054(2) 0.041(2) 0.081(3) -0.010(2) 0.033(2) -0.0067(18)
C12 0.050(2) 0.033(2) 0.067(3) -0.0022(17) 0.012(2) -0.0023(16)
C13 0.047(2) 0.040(2) 0.050(2) -0.0013(16) 0.0083(18) 0.0031(16)
C16 0.049(2) 0.054(3) 0.073(3) -0.004(2) 0.023(2) -0.0063(18)
C17 0.069(3) 0.049(2) 0.080(3) -0.018(2) 0.028(2) -0.002(2)
F1 0.106(2) 0.0564(17) 0.123(3) -0.0342(16) 0.0562(19) -0.0269(15)
F2 0.097(2) 0.0586(18) 0.163(3) 0.0382(19) 0.030(2) 0.0098(16)
F3 0.082(2) 0.104(3) 0.139(3) -0.047(2) 0.007(2) -0.0102(18)
F4 0.137(3) 0.0569(18) 0.177(3) -0.0203(18) 0.103(3) -0.0416(17)
F5 0.0577(16) 0.0676(17) 0.135(2) -0.0211(16) 0.0490(16) -0.0128(13)
F6 0.121(3) 0.099(2) 0.089(2) 0.0298(18) 0.0415(19) -0.021(2)
O1 0.0604(19) 0.077(2) 0.082(2) -0.0303(17) 0.0242(17) -0.0166(16)
O2 0.074(2) 0.0432(17) 0.113(3) -0.0001(16) 0.0300(19) 0.0043(15)
O3 0.0442(18) 0.079(2) 0.119(3) -0.030(2) 0.0110(18) 0.0008(15)
O4 0.106(3) 0.072(2) 0.098(3) 0.0159(18) 0.063(2) 0.0062(19)
S1 0.0533(6) 0.0430(6) 0.0803(8) -0.0170(5) 0.0319(6) -0.0108(4)
S2 0.0562(7) 0.0441(6) 0.0821(8) -0.0075(5) 0.0328(6) 0.0000(5)

loop_
_atom_type_symbol
_atom_type_description
_atom_type_scat_dispersion_real
_atom_type_scat_dispersion_imag
_atom_type_scat_source
C C 0.0033 0.0016 'International Tables Vol C Tables 4.2.6.8 and 6.1.1.4'
H H 0.0000 0.0000 'International Tables Vol C Tables 4.2.6.8 and 6.1.1.4'
O O 0.0106 0.0060 'International Tables Vol C Tables 4.2.6.8 and 6.1.1.4'
F F 0.0171 0.0103 'International Tables Vol C Tables 4.2.6.8 and 6.1.1.4'
S S 0.1246 0.1234 'International Tables Vol C Tables 4.2.6.8 and 6.1.1.4'

loop_
_geom_angle_atom_site_label_1
_geom_angle_atom_site_label_2
_geom_angle_atom_site_label_3
_geom_angle
_geom_angle_site_symmetry_1
_geom_angle_site_symmetry_3
_geom_angle_publ_flag
C5 C1 C2A 120.9(3) . . ?
C5 C1 C2B 116.6(6) . . ?
C2A C1 C2B 34.2(5) . . ?
C5 C1 S1 128.9(3) . . ?
C2A C1 S1 110.1(3) . . ?
C2B C1 S1 107.4(5) . . ?
C4 C3 C2A 118.6(4) . . ?
C4 C3 C2B 116.5(6) . . ?
C2A C3 C2B 35.0(5) . . ?
C4 C3 H3 120.7 . . ?
C2A C3 H3 120.7 . . ?
C2B C3 H3 111.4 . . ?
C3 C4 C16 130.3(4) . . ?
C3 C4 S1 111.2(3) . . ?
C16 C4 S1 118.5(3) . . ?
C1 C5 C9 119.2(3) . . ?
C1 C5 C6 131.0(4) . . ?
C9 C5 C6 109.7(3) . . ?
F1 C6 F2 102.4(4) . . ?
F1 C6 C5 115.6(3) . . ?
F2 C6 C5 111.4(4) . . ?
F1 C6 C7 114.6(4) . . ?
F2 C6 C7 108.1(4) . . ?
C5 C6 C7 104.7(3) . . ?
F4 C7 F3 105.8(4) . . ?
F4 C7 C6 116.3(4) . . ?
F3 C7 C6 103.7(4) . . ?
F4 C7 C8 117.2(4) . . ?
F3 C7 C8 107.4(4) . . ?
C6 C7 C8 105.3(4) . . ?
F5 C8 F6 108.8(4) . . ?
F5 C8 C9 114.6(4) . . ?
F6 C8 C9 111.3(4) . . ?
F5 C8 C7 111.1(4) . . ?
F6 C8 C7 106.9(4) . . ?
C9 C8 C7 103.7(3) . . ?
C10 C9 C5 119.7(3) . . ?
C10 C9 C8 132.1(4) . . ?
C5 C9 C8 108.1(3) . . ?
C9 C10 C11A 120.6(4) . . ?
C9 C10 C11B 115.6(6) . . ?
C11A C10 C11B 32.3(5) . . ?
C9 C10 S2 129.1(3) . . ?
C11A C10 S2 110.2(3) . . ?
C11B C10 S2 108.0(6) . . ?
C13 C12 C11B 116.2(6) . . ?
C13 C12 C11A 118.2(4) . . ?
C11B C12 C11A 33.7(6) . . ?
C13 C12 H12 120.9 . . ?
C11B C12 H12 112.3 . . ?
C11A C12 H12 120.9 . . ?
C12 C13 C17 130.1(4) . . ?
C12 C13 S2 111.8(3) . . ?
C17 C13 S2 118.0(3) . . ?
C4 C16 H16A 109.5 . . ?
C4 C16 H16B 109.5 . . ?
H16A C16 H16B 109.5 . . ?
C4 C16 H16C 109.5 . . ?
H16A C16 H16C 109.5 . . ?
H16B C16 H16C 109.5 . . ?
C13 C17 H17A 109.5 . . ?
C13 C17 H17B 109.5 . . ?
H17A C17 H17B 109.5 . . ?
C13 C17 H17C 109.5 . . ?
H17A C17 H17C 109.5 . . ?
H17B C17 H17C 109.5 . . ?
O2 S1 O1 117.7(2) . . ?
O2 S1 C4 113.0(2) . . ?
O1 S1 C4 109.7(2) . . ?
O2 S1 C1 110.4(2) . . ?
O1 S1 C1 110.2(2) . . ?
C4 S1 C1 93.01(18) . . ?
O4 S2 O3 117.7(2) . . ?
O4 S2 C13 111.4(2) . . ?
O3 S2 C13 110.44(19) . . ?
O4 S2 C10 111.7(2) . . ?
O3 S2 C10 110.3(2) . . ?
C13 S2 C10 92.54(18) . . ?
C1 C2A C3 103.9(3) . . ?
C1 C2A C14 112.9(4) . . ?
C3 C2A C14 111.3(4) . . ?
C1 C2A C11A 104.6(4) . . ?
C3 C2A C11A 112.3(4) . . ?
C14 C2A C11A 111.3(5) . . ?
C10 C11A C12 102.0(3) . . ?
C10 C11A C15 112.8(4) . . ?
C12 C11A C15 110.9(4) . . ?
C10 C11A C2A 106.0(4) . . ?
C12 C11A C2A 113.4(4) . . ?
C15 C11A C2A 111.3(5) . . ?
C11B C2B C3 108.4(11) . . ?
C11B C2B C14B 110.4(15) . . ?
C3 C2B C14B 119.1(13) . . ?
C11B C2B C1 100.6(10) . . ?
C3 C2B C1 94.4(8) . . ?
C14B C2B C1 121.6(12) . . ?
C2B C11B C12 109.6(12) . . ?
C2B C11B C15B 108.2(14) . . ?
C12 C11B C15B 117.9(13) . . ?
C2B C11B C10 98.2(11) . . ?
C12 C11B C10 98.5(9) . . ?
C15B C11B C10 122.4(13) . . ?
C2B C14B H14D 109.5 . . ?
C2B C14B H14E 109.5 . . ?
H14D C14B H14E 109.5 . . ?
C2B C14B H14F 109.5 . . ?
H14D C14B H14F 109.5 . . ?
H14E C14B H14F 109.5 . . ?
C11B C15B H15D 109.5 . . ?
C11B C15B H15E 109.5 . . ?
H15D C15B H15E 109.5 . . ?
C11B C15B H15F 109.5 . . ?
H15D C15B H15F 109.5 . . ?
H15E C15B H15F 109.5 . . ?

loop_
_geom_bond_atom_site_label_1
_geom_bond_atom_site_label_2
_geom_bond_distance
_geom_bond_site_symmetry_2
_geom_bond_publ_flag
C1 C5 1.302(5) . ?
C1 C2A 1.521(6) . ?
C1 C2B 1.660(15) . ?
C1 S1 1.780(4) . ?
C3 C4 1.307(5) . ?
C3 C2A 1.524(6) . ?
C3 C2B 1.609(15) . ?
C3 H3 0.9500 . ?
C4 C16 1.488(5) . ?
C4 S1 1.765(4) . ?
C5 C9 1.463(5) . ?
C5 C6 1.496(5) . ?
C6 F1 1.327(5) . ?
C6 F2 1.356(5) . ?
C6 C7 1.528(6) . ?
C7 F4 1.274(5) . ?
C7 F3 1.394(6) . ?
C7 C8 1.544(7) . ?
C8 F5 1.329(5) . ?
C8 F6 1.337(5) . ?
C8 C9 1.502(5) . ?
C9 C10 1.318(5) . ?
C10 C11A 1.538(6) . ?
C10 C11B 1.634(15) . ?
C10 S2 1.770(4) . ?
C12 C13 1.310(5) . ?
C12 C11B 1.523(15) . ?
C12 C11A 1.541(6) . ?
C12 H12 0.9500 . ?
C13 C17 1.487(5) . ?
C13 S2 1.759(4) . ?
C16 H16A 0.9800 . ?
C16 H16B 0.9800 . ?
C16 H16C 0.9800 . ?
C17 H17A 0.9800 . ?
C17 H17B 0.9800 . ?
C17 H17C 0.9800 . ?
O1 S1 1.437(3) . ?
O2 S1 1.423(3) . ?
O3 S2 1.437(3) . ?
O4 S2 1.425(3) . ?
C2A C14 1.540(9) . ?
C2A C11A 1.561(7) . ?
C11A C15 1.549(10) . ?
C14 H14A 0.9800 . ?
C14 H14B 0.9800 . ?
C14 H14C 0.9800 . ?
C15 H15A 0.9800 . ?
C15 H15B 0.9800 . ?
C15 H15C 0.9800 . ?
C2B C11B 1.51(2) . ?
C2B C14B 1.62(3) . ?
C11B C15B 1.55(3) . ?
C14B H14D 0.9800 . ?
C14B H14E 0.9800 . ?
C14B H14F 0.9800 . ?
C15B H15D 0.9800 . ?
C15B H15E 0.9800 . ?
C15B H15F 0.9800 . ?

loop_
_geom_torsion_atom_site_label_1
_geom_torsion_atom_site_label_2
_geom_torsion_atom_site_label_3
_geom_torsion_atom_site_label_4
_geom_torsion
_geom_torsion_site_symmetry_1
_geom_torsion_site_symmetry_2
_geom_torsion_site_symmetry_3
_geom_torsion_site_symmetry_4
_geom_torsion_publ_flag
C2A C3 C4 C16 167.4(4) . . . . ?
C2B C3 C4 C16 -153.1(7) . . . . ?
C2A C3 C4 S1 -11.6(6) . . . . ?
C2B C3 C4 S1 28.0(8) . . . . ?
C2A C1 C5 C9 -13.8(6) . . . . ?
C2B C1 C5 C9 25.1(8) . . . . ?
S1 C1 C5 C9 171.6(3) . . . . ?
C2A C1 C5 C6 164.6(4) . . . . ?
C2B C1 C5 C6 -156.5(7) . . . . ?
S1 C1 C5 C6 -10.0(8) . . . . ?
C1 C5 C6 F1 43.2(7) . . . . ?
C9 C5 C6 F1 -138.2(4) . . . . ?
C1 C5 C6 F2 -73.1(6) . . . . ?
C9 C5 C6 F2 105.5(4) . . . . ?
C1 C5 C6 C7 170.3(5) . . . . ?
C9 C5 C6 C7 -11.1(5) . . . . ?
F1 C6 C7 F4 -75.8(6) . . . . ?
F2 C6 C7 F4 37.6(6) . . . . ?
C5 C6 C7 F4 156.4(5) . . . . ?
F1 C6 C7 F3 39.9(5) . . . . ?
F2 C6 C7 F3 153.3(4) . . . . ?
C5 C6 C7 F3 -87.9(4) . . . . ?
F1 C6 C7 C8 152.6(4) . . . . ?
F2 C6 C7 C8 -94.0(5) . . . . ?
C5 C6 C7 C8 24.9(5) . . . . ?
F4 C7 C8 F5 76.0(6) . . . . ?
F3 C7 C8 F5 -42.8(5) . . . . ?
C6 C7 C8 F5 -152.9(4) . . . . ?
F4 C7 C8 F6 -42.5(6) . . . . ?
F3 C7 C8 F6 -161.4(3) . . . . ?
C6 C7 C8 F6 88.5(4) . . . . ?
F4 C7 C8 C9 -160.3(5) . . . . ?
F3 C7 C8 C9 80.9(4) . . . . ?
C6 C7 C8 C9 -29.2(5) . . . . ?
C1 C5 C9 C10 -11.7(6) . . . . ?
C6 C5 C9 C10 169.5(4) . . . . ?
C1 C5 C9 C8 171.2(4) . . . . ?
C6 C5 C9 C8 -7.5(5) . . . . ?
F5 C8 C9 C10 -32.5(7) . . . . ?
F6 C8 C9 C10 91.5(6) . . . . ?
C7 C8 C9 C10 -153.8(5) . . . . ?
F5 C8 C9 C5 144.0(4) . . . . ?
F6 C8 C9 C5 -92.0(4) . . . . ?
C7 C8 C9 C5 22.7(5) . . . . ?
C5 C9 C10 C11A -4.2(6) . . . . ?
C8 C9 C10 C11A 172.0(4) . . . . ?
C5 C9 C10 C11B 32.1(8) . . . . ?
C8 C9 C10 C11B -151.7(8) . . . . ?
C5 C9 C10 S2 178.5(3) . . . . ?
C8 C9 C10 S2 -5.3(8) . . . . ?
C11B C12 C13 C17 -153.4(8) . . . . ?
C11A C12 C13 C17 168.7(4) . . . . ?
C11B C12 C13 S2 29.3(8) . . . . ?
C11A C12 C13 S2 -8.7(5) . . . . ?
C3 C4 S1 O2 113.6(4) . . . . ?
C16 C4 S1 O2 -65.4(4) . . . . ?
C3 C4 S1 O1 -112.8(4) . . . . ?
C16 C4 S1 O1 68.1(4) . . . . ?
C3 C4 S1 C1 -0.1(4) . . . . ?
C16 C4 S1 C1 -179.2(4) . . . . ?
C5 C1 S1 O2 70.1(5) . . . . ?
C2A C1 S1 O2 -104.9(3) . . . . ?
C2B C1 S1 O2 -141.0(6) . . . . ?
C5 C1 S1 O1 -61.6(5) . . . . ?
C2A C1 S1 O1 123.3(3) . . . . ?
C2B C1 S1 O1 87.2(6) . . . . ?
C5 C1 S1 C4 -173.9(5) . . . . ?
C2A C1 S1 C4 11.0(4) . . . . ?
C2B C1 S1 C4 -25.1(6) . . . . ?
C12 C13 S2 O4 -120.2(3) . . . . ?
C17 C13 S2 O4 62.0(4) . . . . ?
C12 C13 S2 O3 107.0(3) . . . . ?
C17 C13 S2 O3 -70.7(4) . . . . ?
C12 C13 S2 C10 -5.8(3) . . . . ?
C17 C13 S2 C10 176.5(3) . . . . ?
C9 C10 S2 O4 -50.4(5) . . . . ?
C11A C10 S2 O4 132.1(3) . . . . ?
C11B C10 S2 O4 97.9(7) . . . . ?
C9 C10 S2 O3 82.5(5) . . . . ?
C11A C10 S2 O3 -95.0(4) . . . . ?
C11B C10 S2 O3 -129.2(7) . . . . ?
C9 C10 S2 C13 -164.6(4) . . . . ?
C11A C10 S2 C13 17.9(4) . . . . ?
C11B C10 S2 C13 -16.3(7) . . . . ?
C5 C1 C2A C3 167.3(4) . . . . ?
C2B C1 C2A C3 74.5(9) . . . . ?
S1 C1 C2A C3 -17.2(4) . . . . ?
C5 C1 C2A C14 -71.9(6) . . . . ?
C2B C1 C2A C14 -164.7(11) . . . . ?
S1 C1 C2A C14 103.6(5) . . . . ?
C5 C1 C2A C11A 49.3(6) . . . . ?
C2B C1 C2A C11A -43.4(9) . . . . ?
S1 C1 C2A C11A -135.1(3) . . . . ?
C4 C3 C2A C1 19.0(6) . . . . ?
C2B C3 C2A C1 -77.2(10) . . . . ?
C4 C3 C2A C14 -102.9(5) . . . . ?
C2B C3 C2A C14 160.9(11) . . . . ?
C4 C3 C2A C11A 131.5(5) . . . . ?
C2B C3 C2A C11A 35.3(9) . . . . ?
C9 C10 C11A C12 159.2(4) . . . . ?
C11B C10 C11A C12 69.0(10) . . . . ?
S2 C10 C11A C12 -23.1(4) . . . . ?
C9 C10 C11A C15 -81.7(6) . . . . ?
C11B C10 C11A C15 -171.9(11) . . . . ?
S2 C10 C11A C15 96.0(5) . . . . ?
C9 C10 C11A C2A 40.3(6) . . . . ?
C11B C10 C11A C2A -49.9(10) . . . . ?
S2 C10 C11A C2A -141.9(3) . . . . ?
C13 C12 C11A C10 20.7(5) . . . . ?
C11B C12 C11A C10 -74.9(11) . . . . ?
C13 C12 C11A C15 -99.7(5) . . . . ?
C11B C12 C11A C15 164.6(12) . . . . ?
C13 C12 C11A C2A 134.2(4) . . . . ?
C11B C12 C11A C2A 38.6(11) . . . . ?
C1 C2A C11A C10 -57.5(5) . . . . ?
C3 C2A C11A C10 -169.5(4) . . . . ?
C14 C2A C11A C10 64.9(5) . . . . ?
C1 C2A C11A C12 -168.5(4) . . . . ?
C3 C2A C11A C12 79.4(5) . . . . ?
C14 C2A C11A C12 -46.2(6) . . . . ?
C1 C2A C11A C15 65.6(5) . . . . ?
C3 C2A C11A C15 -46.5(6) . . . . ?
C14 C2A C11A C15 -172.1(5) . . . . ?
C4 C3 C2B C11B -144.9(9) . . . . ?
C2A C3 C2B C11B -42.2(9) . . . . ?
C4 C3 C2B C14B 87.8(14) . . . . ?
C2A C3 C2B C14B -169.5(19) . . . . ?
C4 C3 C2B C1 -42.2(9) . . . . ?
C2A C3 C2B C1 60.4(8) . . . . ?
C5 C1 C2B C11B -59.6(11) . . . . ?
C2A C1 C2B C11B 46.9(9) . . . . ?
S1 C1 C2B C11B 147.2(9) . . . . ?
C5 C1 C2B C3 -169.2(5) . . . . ?
C2A C1 C2B C3 -62.7(8) . . . . ?
S1 C1 C2B C3 37.5(8) . . . . ?
C5 C1 C2B C14B 62.5(15) . . . . ?
C2A C1 C2B C14B 169(2) . . . . ?
S1 C1 C2B C14B -90.8(14) . . . . ?
C3 C2B C11B C12 -90.3(12) . . . . ?
C14B C2B C11B C12 41.9(16) . . . . ?
C1 C2B C11B C12 171.5(8) . . . . ?
C3 C2B C11B C15B 39.5(15) . . . . ?
C14B C2B C11B C15B 171.7(15) . . . . ?
C1 C2B C11B C15B -58.7(14) . . . . ?
C3 C2B C11B C10 167.6(8) . . . . ?
C14B C2B C11B C10 -60.2(14) . . . . ?
C1 C2B C11B C10 69.4(10) . . . . ?
C13 C12 C11B C2B -140.0(9) . . . . ?
C11A C12 C11B C2B -37.8(9) . . . . ?
C13 C12 C11B C15B 95.7(13) . . . . ?
C11A C12 C11B C15B -162(2) . . . . ?
C13 C12 C11B C10 -38.2(10) . . . . ?
C11A C12 C11B C10 64.1(9) . . . . ?
C9 C10 C11B C2B -65.2(11) . . . . ?
C11A C10 C11B C2B 42.2(9) . . . . ?
S2 C10 C11B C2B 141.7(8) . . . . ?
C9 C10 C11B C12 -176.5(6) . . . . ?
C11A C10 C11B C12 -69.1(10) . . . . ?
S2 C10 C11B C12 30.3(9) . . . . ?
C9 C10 C11B C15B 52.5(15) . . . . ?
C11A C10 C11B C15B 160(2) . . . . ?
S2 C10 C11B C15B -100.6(14) . . . . ?
